data_2212712
loop_
_publ_author_name
'Stefanowicz, Piotr'
'Jaremko, \/Lukasz'
'Jaremko, Mariusz'
'Lis, Tadeusz'

_publ_section_title
;
 2,5-Dioxopyrrolidin-1-yl methanesulfonate
;
_journal_coeditor_code TK2130
_journal_issue 3
_journal_name_full 'Acta Crystallographica Section E'
_journal_page_first o1336
_journal_page_last o1338
_journal_paper_doi 10.1107/S1600536807006782
_journal_volume 63
_journal_year 2007
_chemical_formula_iupac 'C5 H7 N O5 S'
_chemical_formula_moiety 'C5 H7 N O5 S'
_chemical_formula_sum 'C5 H7 N O5 S'
_chemical_formula_weight 193.18
_chemical_name_systematic
;
2,5-Dioxopyrrolidin-1-yl methanesulfonate
;
_space_group_IT_number 14
_symmetry_cell_setting monoclinic
_symmetry_space_group_name_Hall '-P 2ybc'
_symmetry_space_group_name_H-M 'P 1 21/c 1'
_atom_sites_solution_hydrogens geom
_atom_sites_solution_primary direct
_atom_sites_solution_secondary difmap
_audit_creation_method SHELXL-97
_cell_angle_alpha 90
_cell_angle_beta 94.52(3)
_cell_angle_gamma 90
_cell_formula_units_Z 4
_cell_length_a 8.084(2)
_cell_length_b 5.4840(10)
_cell_length_c 17.481(5)
_cell_measurement_reflns_used 9833
_cell_measurement_temperature 100(2)
_cell_measurement_theta_max 37.5
_cell_measurement_theta_min 4
_cell_volume 772.6(3)
_computing_cell_refinement 'CrysAlis RED (Oxford Diffraction, 2003)'
_computing_data_collection 'CrysAlis CCD (Oxford Diffraction, 2003)'
_computing_data_reduction 'CrysAlis RED'
_computing_molecular_graphics 'PLATON (Spek, 2003) and XP (Bruker, 1999)'
_computing_publication_material SHELXL97
_computing_structure_refinement 'SHELXL97 (Sheldrick, 1997)'
_computing_structure_solution 'SHELXS97 (Sheldrick, 1997)'
_diffrn_ambient_temperature 100(2)
_diffrn_measured_fraction_theta_full 0.998
_diffrn_measured_fraction_theta_max 0.998
_diffrn_measurement_device_type 'Kuma KM-4-CCD'
_diffrn_measurement_method \w
_diffrn_radiation_monochromator graphite
_diffrn_radiation_source 'fine-focus sealed tube'
_diffrn_radiation_type MoK\a
_diffrn_radiation_wavelength 0.71073
_diffrn_reflns_av_R_equivalents 0.033
_diffrn_reflns_av_sigmaI/netI 0.053
_diffrn_reflns_limit_h_max 13
_diffrn_reflns_limit_h_min -13
_diffrn_reflns_limit_k_max 9
_diffrn_reflns_limit_k_min -9
_diffrn_reflns_limit_l_max 29
_diffrn_reflns_limit_l_min -29
_diffrn_reflns_number 17367
_diffrn_reflns_theta_full 37.5
_diffrn_reflns_theta_max 37.5
_diffrn_reflns_theta_min 5.0
_diffrn_standards_decay_% '< 1'
_diffrn_standards_interval_count 0
_diffrn_standards_number 0
_exptl_absorpt_coefficient_mu 0.402
_exptl_absorpt_correction_T_max 0.981
_exptl_absorpt_correction_T_min 0.887
_exptl_absorpt_correction_type numerical
_exptl_absorpt_process_details '(CrysAlis RED; Oxford Diffraction, 2003)'
_exptl_crystal_colour colorless
_exptl_crystal_density_diffrn 1.661
_exptl_crystal_density_method 'not measured'
_exptl_crystal_description 'elongated plate cut from larger crystal'
_exptl_crystal_F_000 400
_exptl_crystal_size_max 0.37
_exptl_crystal_size_mid 0.13
_exptl_crystal_size_min 0.05
_refine_diff_density_max 0.55
_refine_diff_density_min -0.44
_refine_ls_extinction_method none
_refine_ls_goodness_of_fit_ref 1.00
_refine_ls_hydrogen_treatment constr
_refine_ls_matrix_type full
_refine_ls_number_parameters 110
_refine_ls_number_reflns 4063
_refine_ls_number_restraints 0
_refine_ls_restrained_S_all 1.00
_refine_ls_R_factor_all 0.067
_refine_ls_R_factor_gt 0.039
_refine_ls_shift/su_max 0.001
_refine_ls_shift/su_mean 0.000
_refine_ls_structure_factor_coef Fsqd
_refine_ls_weighting_details 'calc w=1/[\s^2^(Fo^2^)+(0.048P)^2^] where P=(Fo^2^+2Fc^2^)/3'
_refine_ls_weighting_scheme calc
_refine_ls_wR_factor_gt 0.088
_refine_ls_wR_factor_ref 0.094
_reflns_number_gt 2804
_reflns_number_total 4063
_reflns_threshold_expression I>2\s(I)
_cod_data_source_file tk2130.cif
_cod_data_source_block I
_cod_original_sg_symbol_H-M 'P 21/c'
_cod_database_code 2212712
_cod_database_fobs_code 2212712

loop_
_symmetry_equiv_pos_as_xyz
'x, y, z'
'-x, y+1/2, -z+1/2'
'-x, -y, -z'
'x, -y-1/2, z-1/2'

loop_
_atom_site_type_symbol
_atom_site_label
_atom_site_fract_x
_atom_site_fract_y
_atom_site_fract_z
_atom_site_U_iso_or_equiv
_atom_site_adp_type
_atom_site_calc_flag
_atom_site_refinement_flags
_atom_site_occupancy
S S 0.22366(3) 0.60725(5) 0.442547(14) 0.01303(7) Uani d . 1
O O1 0.33402(9) 0.69795(14) 0.37274(4) 0.01328(14) Uani d . 1
O O2 0.05283(9) 0.65467(16) 0.42119(5) 0.01863(17) Uani d . 1
O O3 0.30756(10) 0.72952(15) 0.50605(4) 0.01998(17) Uani d . 1
O O5 0.13058(9) 0.99241(14) 0.27536(5) 0.01780(16) Uani d . 1
O O6 0.45084(9) 0.31163(15) 0.29086(5) 0.01796(16) Uani d . 1
N N1 0.26848(10) 0.62967(15) 0.29969(5) 0.01153(16) Uani d . 1
C C1 0.18508(12) 0.80410(19) 0.25218(6) 0.01231(18) Uani d . 1
C C2 0.18618(12) 0.7078(2) 0.17213(6) 0.01461(19) Uani d . 1
H H2B 0.2463 0.8208 0.1399 0.018 Uiso calc R 1
H H2A 0.0714 0.6880 0.1488 0.018 Uiso calc R 1
C C3 0.27468(13) 0.4600(2) 0.17878(6) 0.01490(19) Uani d . 1
H H3B 0.1949 0.3252 0.1677 0.018 Uiso calc R 1
H H3A 0.3625 0.4500 0.1425 0.018 Uiso calc R 1
C C4 0.34866(12) 0.44699(18) 0.26048(6) 0.01247(18) Uani d . 1
C C11 0.26079(14) 0.2937(2) 0.44771(6) 0.0174(2) Uani d . 1
H H111 0.1983 0.2225 0.4880 0.026 Uiso calc R 1
H H112 0.3796 0.2645 0.4597 0.026 Uiso calc R 1
H H113 0.2253 0.2182 0.3983 0.026 Uiso calc R 1

loop_
_atom_site_aniso_label
_atom_site_aniso_U_11
_atom_site_aniso_U_22
_atom_site_aniso_U_33
_atom_site_aniso_U_12
_atom_site_aniso_U_13
_atom_site_aniso_U_23
S 0.01437(11) 0.01482(12) 0.01002(11) 0.00059(9) 0.00176(8) 0.00034(9)
O1 0.0139(3) 0.0165(4) 0.0093(3) -0.0027(3) 0.0004(3) -0.0011(3)
O2 0.0142(3) 0.0245(4) 0.0176(4) 0.0034(3) 0.0041(3) 0.0039(3)
O3 0.0266(4) 0.0215(4) 0.0116(4) -0.0022(3) -0.0001(3) -0.0036(3)
O5 0.0191(4) 0.0143(4) 0.0204(4) 0.0037(3) 0.0042(3) 0.0020(3)
O6 0.0153(3) 0.0187(4) 0.0199(4) 0.0053(3) 0.0017(3) 0.0015(3)
N1 0.0120(3) 0.0144(4) 0.0081(3) 0.0014(3) 0.0000(3) -0.0008(3)
C1 0.0100(4) 0.0138(4) 0.0133(4) -0.0014(3) 0.0017(3) 0.0037(4)
C2 0.0136(4) 0.0194(5) 0.0108(4) 0.0009(4) 0.0013(3) 0.0030(4)
C3 0.0149(4) 0.0184(5) 0.0116(4) -0.0009(4) 0.0020(3) -0.0012(4)
C4 0.0107(4) 0.0138(4) 0.0133(4) -0.0007(3) 0.0038(3) -0.0007(4)
C11 0.0195(5) 0.0154(5) 0.0171(5) 0.0008(4) 0.0014(4) 0.0026(4)

loop_
_atom_type_symbol
_atom_type_description
_atom_type_scat_dispersion_real
_atom_type_scat_dispersion_imag
_atom_type_scat_source
C C 0.0033 0.0016 'International Tables Vol C Tables 4.2.6.8 and 6.1.1.4'
H H 0.0000 0.0000 'International Tables Vol C Tables 4.2.6.8 and 6.1.1.4'
N N 0.0061 0.0033 'International Tables Vol C Tables 4.2.6.8 and 6.1.1.4'
O O 0.0106 0.0060 'International Tables Vol C Tables 4.2.6.8 and 6.1.1.4'
S S 0.1246 0.1234 'International Tables Vol C Tables 4.2.6.8 and 6.1.1.4'

loop_
_geom_angle_atom_site_label_1
_geom_angle_atom_site_label_2
_geom_angle_atom_site_label_3
_geom_angle
_geom_angle_publ_flag
O3 S O2 120.72(5) yes
O3 S O1 100.57(5) ?
O2 S O1 108.75(5) ?
O3 S C11 110.75(5) ?
O2 S C11 110.61(5) ?
O1 S C11 103.60(5) yes
N1 O1 S 114.15(6) ?
O1 N1 C4 118.87(8) ?
O1 N1 C1 119.26(8) ?
C4 N1 C1 114.64(9) ?
O5 C1 N1 123.79(10) ?
O5 C1 C2 130.24(10) ?
N1 C1 C2 105.95(9) ?
C1 C2 C3 106.18(8) ?
C1 C2 H2B 110.5 ?
C3 C2 H2B 110.5 ?
C1 C2 H2A 110.5 ?
C3 C2 H2A 110.5 ?
H2B C2 H2A 108.7 ?
C4 C3 C2 105.16(8) ?
C4 C3 H3B 110.7 ?
C2 C3 H3B 110.7 ?
C4 C3 H3A 110.7 ?
C2 C3 H3A 110.7 ?
H3B C3 H3A 108.8 ?
O6 C4 N1 123.59(10) ?
O6 C4 C3 130.98(10) ?
N1 C4 C3 105.40(8) ?
S C11 H111 109.5 ?
S C11 H112 109.5 ?
H111 C11 H112 109.5 ?
S C11 H113 109.5 ?
H111 C11 H113 109.5 ?
H112 C11 H113 109.5 ?

loop_
_geom_bond_atom_site_label_1
_geom_bond_atom_site_label_2
_geom_bond_distance
_geom_bond_publ_flag
S O3 1.4225(9) ?
S O2 1.4258(9) ?
S O1 1.6445(9) yes
S C11 1.7467(12) ?
O1 N1 1.3946(11) yes
O5 C1 1.2053(13) ?
O6 C4 1.2027(12) ?
N1 C4 1.4013(13) yes
N1 C1 1.4039(13) yes
C1 C2 1.4964(15) ?
C2 C3 1.5359(15) ?
C2 H2B 0.9900 ?
C2 H2A 0.9900 ?
C3 C4 1.5059(15) ?
C3 H3B 0.9900 ?
C3 H3A 0.9900 ?
C11 H111 0.9800 ?
C11 H112 0.9800 ?
C11 H113 0.9800 ?

loop_
_geom_hbond_atom_site_label_D
_geom_hbond_atom_site_label_H
_geom_hbond_atom_site_label_A
_geom_hbond_site_symmetry_A
_geom_hbond_distance_DH
_geom_hbond_distance_HA
_geom_hbond_distance_DA
_geom_hbond_angle_DHA
C2 H2A O5 2_545 0.99 2.43 3.0274(15) 118
C2 H2B O3 4_575 0.99 2.45 3.1557(16) 128

loop_
_geom_torsion_atom_site_label_1
_geom_torsion_atom_site_label_2
_geom_torsion_atom_site_label_3
_geom_torsion_atom_site_label_4
_geom_torsion
_geom_torsion_publ_flag
O3 S O1 N1 -172.59(6) ?
O2 S O1 N1 -44.85(8) ?
C11 S O1 N1 72.83(7) ?
S O1 N1 C4 -108.09(8) ?
S O1 N1 C1 103.20(9) ?
O1 N1 C1 O5 -18.63(14) ?
C4 N1 C1 O5 -168.60(10) ?
O1 N1 C1 C2 159.73(8) yes
C4 N1 C1 C2 9.76(11) ?
O5 C1 C2 C3 179.38(10) ?
N1 C1 C2 C3 1.17(10) ?
C1 C2 C3 C4 -10.38(10) ?
O1 N1 C4 O6 15.18(14) ?
C1 N1 C4 O6 165.27(10) ?
O1 N1 C4 C3 -166.59(8) yes
C1 N1 C4 C3 -16.49(11) ?
C2 C3 C4 O6 -166.21(11) ?
C2 C3 C4 N1 15.74(10) ?

loop_
_cod_related_entry_id
_cod_related_entry_database
_cod_related_entry_code
1 ChemSpider 10654386
